data_4133859
loop_
_publ_author_name
'Fernandes, Anthony Julien'
'Laye, Claire'
'Pramanik, Suman'
'Palmeira, Dayvson'
'\"Om\"ur Pekel, \"Ozgen'
'Massip, St\'ephane'
'Schmidtmann, Marc'
'M\"uller, Thomas'
'Robert, Fr\'ed\'eric'
'Landais, Yannick'

_publ_section_title
;
 Chiral Memory in Silyl-Pyridinium and Quinolinium Cations.
;
_journal_name_full 'Journal of the American Chemical Society'
_journal_paper_doi 10.1021/jacs.9b11704
_journal_year 2019
_chemical_formula_sum 'C44.57 H29.71 B1.14 F22.86 N1.14 Si1.14'
_chemical_formula_weight 1060.01
_space_group_crystal_system monoclinic
_space_group_IT_number 15
_space_group_name_Hall '-C 2yc'
_space_group_name_H-M_alt 'C 1 2/c 1'
_atom_sites_solution_hydrogens geom
_audit_creation_method SHELXL-2017/1
_cell_angle_alpha 90
_cell_angle_beta 99.3400(10)
_cell_angle_gamma 90
_cell_formula_units_Z 7
_cell_length_a 31.1274(4)
_cell_length_b 9.55040(10)
_cell_length_c 25.3582(3)
_cell_measurement_temperature 293(2)
_cell_volume 7438.52(15)
_computing_structure_refinement 'SHELXL-2017/1 (Sheldrick, 2017)'
_computing_structure_solution 'SHELXT 2014/5 (Sheldrick, 2014)'
_diffrn_ambient_temperature 293(2)
_diffrn_measured_fraction_theta_full 1.000
_diffrn_measured_fraction_theta_max 0.982
_diffrn_radiation_type CuK\a
_diffrn_radiation_wavelength 1.54184
_diffrn_reflns_av_R_equivalents 0.0277
_diffrn_reflns_av_unetI/netI 0.0197
_diffrn_reflns_Laue_measured_fraction_full 1.000
_diffrn_reflns_Laue_measured_fraction_max 0.982
_diffrn_reflns_limit_h_max 38
_diffrn_reflns_limit_h_min -38
_diffrn_reflns_limit_k_max 10
_diffrn_reflns_limit_k_min -11
_diffrn_reflns_limit_l_max 31
_diffrn_reflns_limit_l_min -31
_diffrn_reflns_number 27867
_diffrn_reflns_point_group_measured_fraction_full 1.000
_diffrn_reflns_point_group_measured_fraction_max 0.982
_diffrn_reflns_theta_full 67.684
_diffrn_reflns_theta_max 74.135
_diffrn_reflns_theta_min 2.877
_exptl_absorpt_coefficient_mu 1.734
_exptl_crystal_density_diffrn 1.656
_exptl_crystal_F_000 3728
_refine_diff_density_max 4.320
_refine_diff_density_min -1.169
_refine_diff_density_rms 0.098
_refine_ls_extinction_coef 0.00004(3)
_refine_ls_extinction_expression Fc^*^=kFc[1+0.001xFc^2^\l^3^/sin(2\q)]^-1/4^
_refine_ls_extinction_method 'SHELXL-2017/1 (Sheldrick 2017)'
_refine_ls_goodness_of_fit_ref 1.055
_refine_ls_hydrogen_treatment constr
_refine_ls_matrix_type full
_refine_ls_number_parameters 567
_refine_ls_number_reflns 7436
_refine_ls_number_restraints 0
_refine_ls_restrained_S_all 1.055
_refine_ls_R_factor_all 0.0768
_refine_ls_R_factor_gt 0.0760
_refine_ls_shift/su_max 0.001
_refine_ls_shift/su_mean 0.000
_refine_ls_structure_factor_coef Fsqd
_refine_ls_weighting_details 'w=1/[\s^2^(Fo^2^)+(0.1098P)^2^+40.9125P] where P=(Fo^2^+2Fc^2^)/3'
_refine_ls_weighting_scheme calc
_refine_ls_wR_factor_gt 0.2066
_refine_ls_wR_factor_ref 0.2072
_reflns_Friedel_coverage 0.000
_reflns_number_gt 7245
_reflns_number_total 7436
_reflns_threshold_expression 'I > 2\s(I)'
_cod_data_source_file ja9b11704_si_004.cif
_cod_data_source_block af_715_a
_cod_original_sg_symbol_H-M 'C 2/c'
_cod_database_code 4133859
_shelx_shelxl_version_number 2017/1
_shelx_space_group_comment
;
The symmetry employed for this shelxl refinement is uniquely defined
by the following loop, which should always be used as a source of
symmetry information in preference to the above space-group names.
They are only intended as comments.
;

loop_
_space_group_symop_operation_xyz
'x, y, z'
'-x, y, -z+1/2'
'x+1/2, y+1/2, z'
'-x+1/2, y+1/2, -z+1/2'
'-x, -y, -z'
'x, -y, z-1/2'
'-x+1/2, -y+1/2, -z'
'x+1/2, -y+1/2, z-1/2'

loop_
_atom_site_label
_atom_site_type_symbol
_atom_site_fract_x
_atom_site_fract_y
_atom_site_fract_z
_atom_site_U_iso_or_equiv
_atom_site_adp_type
_atom_site_occupancy
_atom_site_site_symmetry_order
_atom_site_calc_flag
_atom_site_refinement_flags_posn
_atom_site_refinement_flags_adp
Si01 Si 0.82631(3) 0.91596(10) 0.61790(4) 0.0313(2) Uani 1 1 d . .
F002 F 0.56613(6) 0.10542(18) 0.52986(7) 0.0242(4) Uani 1 1 d . .
F003 F 0.54495(6) -0.13546(19) 0.67851(7) 0.0271(4) Uani 1 1 d . .
F004 F 0.60013(7) -0.31581(19) 0.62753(7) 0.0283(4) Uani 1 1 d . .
F005 F 0.64995(6) 0.0288(2) 0.52557(7) 0.0276(4) Uani 1 1 d . .
F006 F 0.52511(6) -0.0444(2) 0.44796(7) 0.0286(4) Uani 1 1 d . .
F007 F 0.68151(7) -0.1692(2) 0.61053(7) 0.0299(4) Uani 1 1 d . .
F008 F 0.65309(7) 0.2216(2) 0.69853(8) 0.0344(5) Uani 1 1 d . .
F009 F 0.58352(7) 0.31885(19) 0.62590(8) 0.0318(4) Uani 1 1 d . .
F00A F 0.61353(7) -0.0128(3) 0.75443(8) 0.0378(5) Uani 1 1 d . .
F00B F 0.47100(7) -0.0313(2) 0.70236(8) 0.0335(5) Uani 1 1 d . .
F00C F 0.51833(8) -0.3279(2) 0.45616(8) 0.0371(5) Uani 1 1 d . .
F00D F 0.51346(8) 0.4207(2) 0.65723(8) 0.0377(5) Uani 1 1 d . .
F00E F 0.55609(8) -0.4587(2) 0.54749(8) 0.0352(5) Uani 1 1 d . .
F00F F 0.73930(7) -0.3107(2) 0.67883(9) 0.0374(5) Uani 1 1 d . .
F00G F 0.45549(7) 0.2505(2) 0.69570(9) 0.0390(5) Uani 1 1 d . .
F00H F 0.70476(7) 0.2224(3) 0.50477(9) 0.0422(5) Uani 1 1 d . .
F00I F 0.73294(8) -0.3173(3) 0.78486(10) 0.0483(6) Uani 1 1 d . .
F00J F 0.70916(9) 0.4146(2) 0.67721(11) 0.0533(7) Uani 1 1 d . .
F00K F 0.67058(8) -0.1616(3) 0.82107(9) 0.0547(7) Uani 1 1 d . .
F00L F 0.73552(9) 0.4209(3) 0.57887(12) 0.0595(7) Uani 1 1 d . .
N00M N 0.87593(10) 1.0113(3) 0.65432(11) 0.0312(6) Uani 1 1 d . .
C00N C 0.56569(10) -0.0358(3) 0.53554(12) 0.0213(6) Uani 1 1 d . .
C00O C 0.58747(10) -0.0959(3) 0.58255(11) 0.0211(6) Uani 1 1 d . .
C00P C 0.64323(10) -0.0857(3) 0.67791(12) 0.0237(6) Uani 1 1 d . .
C00Q C 0.66197(10) 0.1244(3) 0.56469(12) 0.0242(6) Uani 1 1 d . .
C00R C 0.64618(10) 0.1185(3) 0.61263(12) 0.0232(6) Uani 1 1 d . .
C00S C 0.58244(11) -0.2409(3) 0.58399(12) 0.0236(6) Uani 1 1 d . .
C00T C 0.53840(11) 0.0035(3) 0.67173(11) 0.0242(6) Uani 1 1 d . .
C00U C 0.54326(10) -0.1096(3) 0.49301(12) 0.0241(6) Uani 1 1 d . .
C00V C 0.55824(11) 0.2253(3) 0.64690(12) 0.0253(6) Uani 1 1 d . .
C00W C 0.56960(11) 0.0844(3) 0.65202(11) 0.0227(6) Uani 1 1 d . .
C00X C 0.67709(11) -0.1639(3) 0.66285(13) 0.0258(6) Uani 1 1 d . .
C00Y C 0.50018(11) 0.0553(4) 0.68506(12) 0.0267(7) Uani 1 1 d . .
C00Z C 0.90730(11) 1.1066(3) 0.65100(12) 0.0252(6) Uani 1 1 d . .
C010 C 0.55943(11) -0.3190(3) 0.54285(12) 0.0259(7) Uani 1 1 d . .
C011 C 0.53994(11) -0.2532(4) 0.49693(12) 0.0277(7) Uani 1 1 d . .
C012 C 0.66466(11) 0.2185(3) 0.64934(13) 0.0277(7) Uani 1 1 d . .
C013 C 0.91303(11) 1.1716(3) 0.59736(13) 0.0272(7) Uani 1 1 d . .
C014 C 0.52107(12) 0.2813(3) 0.66191(12) 0.0288(7) Uani 1 1 d . .
C015 C 0.69118(11) 0.2250(4) 0.55261(14) 0.0315(7) Uani 1 1 d . .
C016 C 0.89302(13) 0.9987(4) 0.74990(13) 0.0319(7) Uani 1 1 d . .
H016 H 0.888343 0.961187 0.782332 0.038 Uiso 1 1 calc R U
C017 C 0.64313(11) -0.0873(4) 0.73259(13) 0.0289(7) Uani 1 1 d . .
C018 C 0.49181(11) 0.1968(4) 0.68104(13) 0.0299(7) Uani 1 1 d . .
C019 C 0.70748(11) -0.2397(4) 0.69698(14) 0.0297(7) Uani 1 1 d . .
C01A C 0.67289(13) -0.1630(4) 0.76844(13) 0.0361(8) Uani 1 1 d . .
C01B C 0.70478(12) -0.2406(4) 0.75066(14) 0.0349(8) Uani 1 1 d . .
C01C C 0.93207(13) 1.1501(4) 0.69848(14) 0.0349(8) Uani 1 1 d . .
H01C H 0.953957 1.215999 0.697701 0.042 Uiso 1 1 calc R U
C01D C 0.86862(13) 0.9588(4) 0.70249(14) 0.0344(8) Uani 1 1 d . .
C01E C 0.69390(13) 0.3200(4) 0.63919(16) 0.0369(8) Uani 1 1 d . .
C01F C 0.92484(15) 1.0972(4) 0.74717(14) 0.0387(9) Uani 1 1 d . .
H01F H 0.941787 1.128746 0.778515 0.046 Uiso 1 1 calc R U
C01G C 0.70707(13) 0.3232(4) 0.59007(17) 0.0390(9) Uani 1 1 d . .
C01H C 0.88029(13) 0.6996(4) 0.58873(16) 0.0386(8) Uani 1 1 d . .
H01A H 0.882531 0.619220 0.566610 0.058 Uiso 1 1 calc R U
H01B H 0.883646 0.671070 0.625473 0.058 Uiso 1 1 calc R U
H01D H 0.902706 0.765565 0.584299 0.058 Uiso 1 1 calc R U
C01I C 0.96103(13) 1.1893(4) 0.59353(17) 0.0396(9) Uani 1 1 d . .
H01E H 0.963803 1.225688 0.558942 0.059 Uiso 1 1 calc R U
H01G H 0.975396 1.100259 0.598576 0.059 Uiso 1 1 calc R U
H01H H 0.974163 1.253294 0.620640 0.059 Uiso 1 1 calc R U
C01J C 0.89088(14) 1.0867(4) 0.55001(14) 0.0379(8) Uani 1 1 d . .
H01I H 0.893901 1.134078 0.517434 0.057 Uiso 1 1 calc R U
H01J H 0.860551 1.076319 0.552226 0.057 Uiso 1 1 calc R U
H01K H 0.904199 0.995912 0.550445 0.057 Uiso 1 1 calc R U
C01K C 0.89179(13) 1.3185(4) 0.59416(15) 0.0373(8) Uani 1 1 d . .
H01L H 0.896312 1.363894 0.561721 0.056 Uiso 1 1 calc R U
H01M H 0.904764 1.373533 0.624264 0.056 Uiso 1 1 calc R U
H01N H 0.861127 1.309342 0.594504 0.056 Uiso 1 1 calc R U
C01L C 0.83543(13) 0.7684(4) 0.57241(14) 0.0351(8) Uani 1 1 d . .
C01M C 0.82992(14) 0.8635(4) 0.68994(14) 0.0386(8) Uani 1 1 d . .
H01O H 0.805078 0.892164 0.705989 0.046 Uiso 1 1 calc R U
H01P H 0.836617 0.765314 0.696699 0.046 Uiso 1 1 calc R U
B01N B 0.61143(12) 0.0050(3) 0.63142(13) 0.0215(7) Uani 1 1 d . .
C01O C 0.78125(13) 1.0355(5) 0.59303(16) 0.0416(9) Uani 1 1 d . .
H01Q H 0.754064 0.986877 0.591232 0.062 Uiso 1 1 calc R U
H01R H 0.784351 1.068194 0.558046 0.062 Uiso 1 1 calc R U
H01S H 0.781820 1.113897 0.616839 0.062 Uiso 1 1 calc R U
C01P C 0.82809(15) 0.8052(4) 0.51239(15) 0.0425(9) Uani 1 1 d . .
H01T H 0.824521 0.720585 0.491699 0.064 Uiso 1 1 calc R U
H01U H 0.852780 0.856055 0.504194 0.064 Uiso 1 1 calc R U
H01V H 0.802413 0.861793 0.503924 0.064 Uiso 1 1 calc R U
C01Q C 0.79905(15) 0.6629(5) 0.58072(18) 0.0459(10) Uani 1 1 d . .
H01W H 0.798404 0.587451 0.555578 0.069 Uiso 1 1 calc R U
H01X H 0.771402 0.709765 0.575300 0.069 Uiso 1 1 calc R U
H01Y H 0.804887 0.626228 0.616425 0.069 Uiso 1 1 calc R U

loop_
_atom_site_aniso_label
_atom_site_aniso_U_11
_atom_site_aniso_U_22
_atom_site_aniso_U_33
_atom_site_aniso_U_23
_atom_site_aniso_U_13
_atom_site_aniso_U_12
Si01 0.0402(5) 0.0291(5) 0.0257(5) -0.0011(4) 0.0087(4) -0.0017(4)
F002 0.0350(9) 0.0185(9) 0.0194(8) 0.0026(7) 0.0054(7) -0.0009(7)
F003 0.0383(10) 0.0205(9) 0.0242(9) 0.0022(7) 0.0103(7) -0.0019(7)
F004 0.0459(11) 0.0193(9) 0.0190(9) 0.0040(7) 0.0033(8) -0.0020(8)
F005 0.0347(10) 0.0320(10) 0.0172(8) 0.0004(7) 0.0081(7) -0.0021(8)
F006 0.0362(10) 0.0310(10) 0.0175(8) 0.0017(7) 0.0016(7) -0.0002(8)
F007 0.0407(10) 0.0297(10) 0.0208(9) -0.0004(7) 0.0090(8) 0.0056(8)
F008 0.0518(12) 0.0288(10) 0.0221(9) -0.0071(8) 0.0045(8) -0.0057(9)
F009 0.0479(12) 0.0189(9) 0.0301(10) 0.0054(7) 0.0108(8) -0.0003(8)
F00A 0.0427(11) 0.0544(14) 0.0182(9) 0.0006(9) 0.0102(8) 0.0047(10)
F00B 0.0343(10) 0.0391(11) 0.0296(10) -0.0039(8) 0.0128(8) -0.0064(9)
F00C 0.0542(13) 0.0315(11) 0.0230(10) -0.0078(8) -0.0018(9) -0.0108(9)
F00D 0.0543(13) 0.0245(10) 0.0331(11) -0.0001(8) 0.0035(9) 0.0122(9)
F00E 0.0581(13) 0.0185(9) 0.0288(10) -0.0018(7) 0.0065(9) -0.0096(9)
F00F 0.0361(11) 0.0291(10) 0.0471(12) 0.0029(9) 0.0068(9) 0.0059(8)
F00G 0.0372(11) 0.0464(13) 0.0338(11) -0.0081(9) 0.0070(8) 0.0124(9)
F00H 0.0399(11) 0.0534(14) 0.0369(11) 0.0153(10) 0.0170(9) -0.0056(10)
F00I 0.0459(13) 0.0556(15) 0.0403(12) 0.0239(11) -0.0024(10) 0.0046(11)
F00J 0.0659(16) 0.0317(12) 0.0583(15) -0.0125(11) -0.0020(12) -0.0214(11)
F00K 0.0547(14) 0.091(2) 0.0185(10) 0.0174(11) 0.0077(9) 0.0066(14)
F00L 0.0565(15) 0.0458(15) 0.0781(19) 0.0112(13) 0.0163(14) -0.0278(12)
N00M 0.0446(16) 0.0310(15) 0.0179(12) -0.0012(11) 0.0048(11) -0.0127(13)
C00N 0.0295(14) 0.0180(14) 0.0180(13) 0.0001(11) 0.0089(11) -0.0016(11)
C00O 0.0301(15) 0.0186(14) 0.0163(13) -0.0002(11) 0.0086(11) -0.0014(11)
C00P 0.0328(16) 0.0203(14) 0.0179(14) 0.0009(11) 0.0038(12) -0.0054(12)
C00Q 0.0288(15) 0.0236(15) 0.0201(14) 0.0031(12) 0.0032(11) -0.0023(12)
C00R 0.0315(15) 0.0188(14) 0.0189(14) 0.0038(11) 0.0030(11) -0.0011(12)
C00S 0.0337(16) 0.0206(15) 0.0175(14) 0.0027(11) 0.0072(12) -0.0004(12)
C00T 0.0359(16) 0.0225(15) 0.0144(13) -0.0005(11) 0.0047(11) -0.0005(12)
C00U 0.0295(15) 0.0273(16) 0.0160(13) 0.0023(12) 0.0058(11) 0.0000(12)
C00V 0.0387(17) 0.0218(15) 0.0161(13) 0.0006(11) 0.0069(12) -0.0026(13)
C00W 0.0345(16) 0.0202(14) 0.0136(13) -0.0002(11) 0.0045(11) -0.0009(12)
C00X 0.0371(17) 0.0203(14) 0.0205(14) 0.0009(11) 0.0062(12) -0.0026(13)
C00Y 0.0335(16) 0.0301(17) 0.0174(14) -0.0027(12) 0.0067(12) -0.0023(13)
C00Z 0.0353(16) 0.0187(14) 0.0222(15) 0.0020(12) 0.0067(12) -0.0003(12)
C010 0.0395(17) 0.0182(15) 0.0217(15) -0.0018(11) 0.0099(13) -0.0031(12)
C011 0.0373(17) 0.0271(16) 0.0191(14) -0.0060(12) 0.0054(12) -0.0076(13)
C012 0.0388(17) 0.0212(15) 0.0229(15) 0.0004(12) 0.0043(13) -0.0027(13)
C013 0.0370(17) 0.0240(16) 0.0218(15) 0.0024(12) 0.0079(13) -0.0036(13)
C014 0.0428(18) 0.0223(15) 0.0201(14) -0.0021(12) 0.0015(13) 0.0069(13)
C015 0.0308(16) 0.0343(18) 0.0307(17) 0.0134(14) 0.0084(13) -0.0029(14)
C016 0.051(2) 0.0263(16) 0.0181(14) 0.0014(12) 0.0051(14) 0.0004(15)
C017 0.0351(17) 0.0322(17) 0.0201(15) 0.0016(12) 0.0067(12) -0.0032(14)
C018 0.0349(17) 0.0357(18) 0.0190(14) -0.0060(13) 0.0040(12) 0.0064(14)
C019 0.0345(17) 0.0237(16) 0.0311(17) 0.0041(13) 0.0062(13) -0.0039(13)
C01A 0.0422(19) 0.048(2) 0.0179(15) 0.0107(14) 0.0046(13) -0.0064(16)
C01B 0.0357(18) 0.0356(19) 0.0307(18) 0.0136(14) -0.0022(14) -0.0043(15)
C01C 0.052(2) 0.0218(16) 0.0287(17) 0.0030(13) -0.0014(15) -0.0094(15)
C01D 0.047(2) 0.0356(19) 0.0219(16) 0.0016(14) 0.0081(14) -0.0091(16)
C01E 0.044(2) 0.0222(16) 0.042(2) -0.0020(14) -0.0011(16) -0.0094(15)
C01F 0.064(2) 0.0253(17) 0.0230(16) -0.0009(13) -0.0049(16) -0.0069(16)
C01G 0.0370(19) 0.0281(18) 0.052(2) 0.0110(16) 0.0071(16) -0.0105(15)
C01H 0.048(2) 0.0292(18) 0.039(2) -0.0038(15) 0.0071(16) 0.0020(16)
C01I 0.0381(19) 0.038(2) 0.044(2) 0.0153(17) 0.0120(16) 0.0024(16)
C01J 0.055(2) 0.0348(19) 0.0252(17) -0.0003(14) 0.0112(15) -0.0092(17)
C01K 0.048(2) 0.0356(19) 0.0301(17) 0.0111(15) 0.0120(15) 0.0107(16)
C01L 0.047(2) 0.0305(18) 0.0290(17) -0.0063(14) 0.0099(15) -0.0062(15)
C01M 0.051(2) 0.042(2) 0.0244(17) 0.0024(15) 0.0104(15) -0.0094(17)
B01N 0.0342(17) 0.0166(15) 0.0143(14) 0.0003(12) 0.0055(12) -0.0038(13)
C01O 0.042(2) 0.044(2) 0.039(2) -0.0044(17) 0.0084(16) 0.0050(17)
C01P 0.059(2) 0.040(2) 0.0288(18) -0.0062(16) 0.0099(17) -0.0038(18)
C01Q 0.058(2) 0.039(2) 0.043(2) -0.0094(17) 0.0161(19) -0.0164(19)

loop_
_atom_type_symbol
_atom_type_description
_atom_type_scat_dispersion_real
_atom_type_scat_dispersion_imag
_atom_type_scat_source
C C 0.0192 0.0096 'International Tables Vol C Tables 4.2.6.8 and 6.1.1.4'
H H 0.0000 0.0000 'International Tables Vol C Tables 4.2.6.8 and 6.1.1.4'
B B 0.0098 0.0042 'International Tables Vol C Tables 4.2.6.8 and 6.1.1.4'
N N 0.0330 0.0189 'International Tables Vol C Tables 4.2.6.8 and 6.1.1.4'
F F 0.0755 0.0553 'International Tables Vol C Tables 4.2.6.8 and 6.1.1.4'
Si Si 0.2590 0.3365 'International Tables Vol C Tables 4.2.6.8 and 6.1.1.4'

loop_
_geom_angle_atom_site_label_1
_geom_angle_atom_site_label_2
_geom_angle_atom_site_label_3
_geom_angle
C01O Si01 C01L 116.07(18)
C01O Si01 C01M 114.88(19)
C01L Si01 C01M 114.03(18)
C01O Si01 N00M 112.58(18)
C01L Si01 N00M 117.92(16)
C01M Si01 N00M 74.90(15)
C01O Si01 C01D 119.03(17)
C01L Si01 C01D 124.89(16)
C01M Si01 C01D 39.43(15)
N00M Si01 C01D 35.51(12)
C00Z N00M C01D 121.9(3)
C00Z N00M Si01 146.5(2)
C01D N00M Si01 91.1(2)
F002 C00N C00U 115.9(3)
F002 C00N C00O 119.2(3)
C00U C00N C00O 124.9(3)
C00S C00O C00N 112.9(3)
C00S C00O B01N 126.8(3)
C00N C00O B01N 119.9(3)
C017 C00P C00X 113.1(3)
C017 C00P B01N 128.3(3)
C00X C00P B01N 118.4(3)
F005 C00Q C00R 121.3(3)
F005 C00Q C015 114.6(3)
C00R C00Q C015 124.0(3)
C00Q C00R C012 113.1(3)
C00Q C00R B01N 128.4(3)
C012 C00R B01N 118.4(3)
F004 C00S C010 114.9(3)
F004 C00S C00O 120.9(3)
C010 C00S C00O 124.2(3)
F003 C00T C00Y 116.1(3)
F003 C00T C00W 119.4(3)
C00Y C00T C00W 124.5(3)
F006 C00U C00N 121.2(3)
F006 C00U C011 119.7(3)
C00N C00U C011 119.1(3)
F009 C00V C014 114.7(3)
F009 C00V C00W 121.3(3)
C014 C00V C00W 124.0(3)
C00V C00W C00T 112.8(3)
C00V C00W B01N 127.7(3)
C00T C00W B01N 119.1(3)
F007 C00X C019 115.2(3)
F007 C00X C00P 119.3(3)
C019 C00X C00P 125.5(3)
F00B C00Y C018 119.7(3)
F00B C00Y C00T 120.7(3)
C018 C00Y C00T 119.6(3)
N00M C00Z C01C 117.1(3)
N00M C00Z C013 121.3(3)
C01C C00Z C013 121.5(3)
F00E C010 C011 119.9(3)
F00E C010 C00S 120.5(3)
C011 C010 C00S 119.7(3)
F00C C011 C010 120.4(3)
F00C C011 C00U 120.4(3)
C010 C011 C00U 119.2(3)
F008 C012 C01E 116.0(3)
F008 C012 C00R 119.2(3)
C01E C012 C00R 124.7(3)
C01J C013 C01I 109.5(3)
C01J C013 C00Z 112.5(3)
C01I C013 C00Z 111.0(3)
C01J C013 C01K 107.9(3)
C01I C013 C01K 108.1(3)
C00Z C013 C01K 107.7(3)
F00D C014 C018 119.7(3)
F00D C014 C00V 119.9(3)
C018 C014 C00V 120.4(3)
F00H C015 C01G 120.4(3)
F00H C015 C00Q 119.8(3)
C01G C015 C00Q 119.7(3)
C01D C016 C01F 116.6(3)
C01D C016 H016 121.7
C01F C016 H016 121.7
F00A C017 C00P 121.1(3)
F00A C017 C01A 115.6(3)
C00P C017 C01A 123.3(3)
F00G C018 C014 120.8(3)
F00G C018 C00Y 120.7(3)
C014 C018 C00Y 118.5(3)
F00F C019 C01B 120.2(3)
F00F C019 C00X 121.3(3)
C01B C019 C00X 118.5(3)
F00K C01A C01B 119.2(3)
F00K C01A C017 120.3(4)
C01B C01A C017 120.4(3)
F00I C01B C01A 120.8(3)
F00I C01B C019 120.2(4)
C01A C01B C019 119.0(3)
C00Z C01C C01F 121.2(3)
C00Z C01C H01C 119.4
C01F C01C H01C 119.4
C016 C01D N00M 122.1(3)
C016 C01D C01M 131.8(3)
N00M C01D C01M 106.0(3)
C016 C01D Si01 173.7(3)
N00M C01D Si01 53.43(17)
C01M C01D Si01 52.64(17)
F00J C01E C01G 120.7(3)
F00J C01E C012 120.1(4)
C01G C01E C012 119.2(3)
C016 C01F C01C 121.1(3)
C016 C01F H01F 119.4
C01C C01F H01F 119.4
F00L C01G C015 120.2(4)
F00L C01G C01E 120.6(4)
C015 C01G C01E 119.1(3)
C01L C01H H01A 109.5
C01L C01H H01B 109.5
H01A C01H H01B 109.5
C01L C01H H01D 109.5
H01A C01H H01D 109.5
H01B C01H H01D 109.5
C013 C01I H01E 109.5
C013 C01I H01G 109.5
H01E C01I H01G 109.5
C013 C01I H01H 109.5
H01E C01I H01H 109.5
H01G C01I H01H 109.5
C013 C01J H01I 109.5
C013 C01J H01J 109.5
H01I C01J H01J 109.5
C013 C01J H01K 109.5
H01I C01J H01K 109.5
H01J C01J H01K 109.5
C013 C01K H01L 109.5
C013 C01K H01M 109.5
H01L C01K H01M 109.5
C013 C01K H01N 109.5
H01L C01K H01N 109.5
H01M C01K H01N 109.5
C01H C01L C01P 110.2(3)
C01H C01L C01Q 109.6(3)
C01P C01L C01Q 106.7(3)
C01H C01L Si01 112.2(3)
C01P C01L Si01 115.1(3)
C01Q C01L Si01 102.6(3)
C01D C01M Si01 87.9(2)
C01D C01M H01O 114.0
Si01 C01M H01O 114.0
C01D C01M H01P 114.0
Si01 C01M H01P 114.0
H01O C01M H01P 111.2
C00O B01N C00R 113.8(2)
C00O B01N C00P 112.0(2)
C00R B01N C00P 101.8(2)
C00O B01N C00W 102.8(2)
C00R B01N C00W 111.9(2)
C00P B01N C00W 115.0(2)
Si01 C01O H01Q 109.5
Si01 C01O H01R 109.5
H01Q C01O H01R 109.5
Si01 C01O H01S 109.5
H01Q C01O H01S 109.5
H01R C01O H01S 109.5
C01L C01P H01T 109.5
C01L C01P H01U 109.5
H01T C01P H01U 109.5
C01L C01P H01V 109.5
H01T C01P H01V 109.5
H01U C01P H01V 109.5
C01L C01Q H01W 109.5
C01L C01Q H01X 109.5
H01W C01Q H01X 109.5
C01L C01Q H01Y 109.5
H01W C01Q H01Y 109.5
H01X C01Q H01Y 109.5

loop_
_geom_bond_atom_site_label_1
_geom_bond_atom_site_label_2
_geom_bond_distance
Si01 C01O 1.839(4)
Si01 C01L 1.871(4)
Si01 C01M 1.880(4)
Si01 N00M 1.898(3)
Si01 C01D 2.363(4)
F002 C00N 1.357(3)
F003 C00T 1.349(4)
F004 C00S 1.355(4)
F005 C00Q 1.355(4)
F006 C00U 1.343(4)
F007 C00X 1.357(4)
F008 C012 1.354(4)
F009 C00V 1.356(4)
F00A C017 1.352(4)
F00B C00Y 1.353(4)
F00C C011 1.343(4)
F00D C014 1.354(4)
F00E C010 1.345(4)
F00F C019 1.342(4)
F00G C018 1.347(4)
F00H C015 1.348(4)
F00I C01B 1.346(4)
F00J C01E 1.350(4)
F00K C01A 1.348(4)
F00L C01G 1.348(4)
N00M C00Z 1.347(4)
N00M C01D 1.373(4)
C00N C00U 1.379(4)
C00N C00O 1.396(4)
C00O C00S 1.394(4)
C00O B01N 1.649(4)
C00P C017 1.387(4)
C00P C00X 1.395(5)
C00P B01N 1.656(4)
C00Q C00R 1.384(4)
C00Q C015 1.391(5)
C00R C012 1.391(4)
C00R B01N 1.655(4)
C00S C010 1.384(4)
C00T C00Y 1.380(5)
C00T C00W 1.396(4)
C00U C011 1.380(5)
C00V C014 1.383(5)
C00V C00W 1.392(4)
C00W B01N 1.662(5)
C00X C019 1.379(5)
C00Y C018 1.377(5)
C00Z C01C 1.384(5)
C00Z C013 1.532(4)
C010 C011 1.375(5)
C012 C01E 1.382(5)
C013 C01J 1.519(5)
C013 C01I 1.522(5)
C013 C01K 1.548(5)
C014 C018 1.364(5)
C015 C01G 1.369(6)
C016 C01D 1.368(5)
C016 C01F 1.376(5)
C016 H016 0.9300
C017 C01A 1.391(5)
C019 C01B 1.377(5)
C01A C01B 1.372(6)
C01C C01F 1.386(5)
C01C H01C 0.9300
C01D C01M 1.502(5)
C01E C01G 1.373(6)
C01F H01F 0.9300
C01H C01L 1.538(6)
C01H H01A 0.9600
C01H H01B 0.9600
C01H H01D 0.9600
C01I H01E 0.9600
C01I H01G 0.9600
C01I H01H 0.9600
C01J H01I 0.9600
C01J H01J 0.9600
C01J H01K 0.9600
C01K H01L 0.9600
C01K H01M 0.9600
C01K H01N 0.9600
C01L C01P 1.542(5)
C01L C01Q 1.556(5)
C01M H01O 0.9700
C01M H01P 0.9700
C01O H01Q 0.9600
C01O H01R 0.9600
C01O H01S 0.9600
C01P H01T 0.9600
C01P H01U 0.9600
C01P H01V 0.9600
C01Q H01W 0.9600
C01Q H01X 0.9600
C01Q H01Y 0.9600

loop_
_geom_torsion_atom_site_label_1
_geom_torsion_atom_site_label_2
_geom_torsion_atom_site_label_3
_geom_torsion_atom_site_label_4
_geom_torsion
C01O Si01 N00M C00Z -61.8(5)
C01L Si01 N00M C00Z 77.6(5)
C01M Si01 N00M C00Z -172.9(5)
C01D Si01 N00M C00Z -170.6(6)
C01O Si01 N00M C01D 108.8(3)
C01L Si01 N00M C01D -111.8(3)
C01M Si01 N00M C01D -2.3(2)
F002 C00N C00O C00S 176.9(3)
C00U C00N C00O C00S -3.3(4)
F002 C00N C00O B01N 2.7(4)
C00U C00N C00O B01N -177.5(3)
F005 C00Q C00R C012 175.4(3)
C015 C00Q C00R C012 -3.9(5)
F005 C00Q C00R B01N -0.9(5)
C015 C00Q C00R B01N 179.8(3)
C00N C00O C00S F004 -177.6(3)
B01N C00O C00S F004 -3.9(5)
C00N C00O C00S C010 1.7(5)
B01N C00O C00S C010 175.5(3)
F002 C00N C00U F006 3.4(4)
C00O C00N C00U F006 -176.4(3)
F002 C00N C00U C011 -177.3(3)
C00O C00N C00U C011 2.9(5)
F009 C00V C00W C00T -176.7(3)
C014 C00V C00W C00T 2.8(4)
F009 C00V C00W B01N -4.2(5)
C014 C00V C00W B01N 175.3(3)
F003 C00T C00W C00V 179.6(3)
C00Y C00T C00W C00V -0.1(4)
F003 C00T C00W B01N 6.4(4)
C00Y C00T C00W B01N -173.3(3)
C017 C00P C00X F007 -178.8(3)
B01N C00P C00X F007 -3.4(4)
C017 C00P C00X C019 1.6(5)
B01N C00P C00X C019 177.0(3)
F003 C00T C00Y F00B -1.8(4)
C00W C00T C00Y F00B 177.9(3)
F003 C00T C00Y C018 177.7(3)
C00W C00T C00Y C018 -2.5(5)
C01D N00M C00Z C01C -0.1(5)
Si01 N00M C00Z C01C 168.8(4)
C01D N00M C00Z C013 -175.8(3)
Si01 N00M C00Z C013 -6.9(7)
F004 C00S C010 F00E -0.5(4)
C00O C00S C010 F00E -179.9(3)
F004 C00S C010 C011 179.6(3)
C00O C00S C010 C011 0.2(5)
F00E C010 C011 F00C -1.4(5)
C00S C010 C011 F00C 178.5(3)
F00E C010 C011 C00U 179.3(3)
C00S C010 C011 C00U -0.8(5)
F006 C00U C011 F00C -0.6(5)
C00N C00U C011 F00C -179.9(3)
F006 C00U C011 C010 178.7(3)
C00N C00U C011 C010 -0.7(5)
C00Q C00R C012 F008 -178.0(3)
B01N C00R C012 F008 -1.3(5)
C00Q C00R C012 C01E 3.6(5)
B01N C00R C012 C01E -179.7(3)
N00M C00Z C013 C01J -18.1(5)
C01C C00Z C013 C01J 166.4(3)
N00M C00Z C013 C01I -141.2(3)
C01C C00Z C013 C01I 43.3(5)
N00M C00Z C013 C01K 100.6(4)
C01C C00Z C013 C01K -74.9(4)
F009 C00V C014 F00D -2.9(4)
C00W C00V C014 F00D 177.6(3)
F009 C00V C014 C018 176.6(3)
C00W C00V C014 C018 -2.9(5)
F005 C00Q C015 F00H 0.7(5)
C00R C00Q C015 F00H -180.0(3)
F005 C00Q C015 C01G -177.1(3)
C00R C00Q C015 C01G 2.2(5)
C00X C00P C017 F00A 177.5(3)
B01N C00P C017 F00A 2.7(5)
C00X C00P C017 C01A -2.0(5)
B01N C00P C017 C01A -176.9(3)
F00D C014 C018 F00G -0.4(5)
C00V C014 C018 F00G -179.9(3)
F00D C014 C018 C00Y 179.6(3)
C00V C014 C018 C00Y 0.1(5)
F00B C00Y C018 F00G 2.0(5)
C00T C00Y C018 F00G -177.5(3)
F00B C00Y C018 C014 -178.0(3)
C00T C00Y C018 C014 2.5(5)
F007 C00X C019 F00F 1.1(5)
C00P C00X C019 F00F -179.2(3)
F007 C00X C019 C01B -179.3(3)
C00P C00X C019 C01B 0.3(5)
F00A C017 C01A F00K 1.4(5)
C00P C017 C01A F00K -179.1(3)
F00A C017 C01A C01B -179.0(3)
C00P C017 C01A C01B 0.6(6)
F00K C01A C01B F00I 1.6(6)
C017 C01A C01B F00I -178.1(3)
F00K C01A C01B C019 -178.9(3)
C017 C01A C01B C019 1.5(6)
F00F C019 C01B F00I -2.7(5)
C00X C019 C01B F00I 177.7(3)
F00F C019 C01B C01A 177.7(3)
C00X C019 C01B C01A -1.9(5)
N00M C00Z C01C C01F 0.2(6)
C013 C00Z C01C C01F 175.9(4)
C01F C016 C01D N00M 1.5(6)
C01F C016 C01D C01M -175.4(4)
C00Z N00M C01D C016 -0.8(6)
Si01 N00M C01D C016 -174.7(4)
C00Z N00M C01D C01M 176.8(3)
Si01 N00M C01D C01M 2.9(3)
C00Z N00M C01D Si01 173.9(4)
F008 C012 C01E F00J -0.1(5)
C00R C012 C01E F00J 178.4(3)
F008 C012 C01E C01G -180.0(3)
C00R C012 C01E C01G -1.5(6)
C01D C016 C01F C01C -1.4(6)
C00Z C01C C01F C016 0.5(6)
F00H C015 C01G F00L 1.9(6)
C00Q C015 C01G F00L 179.8(3)
F00H C015 C01G C01E -177.5(3)
C00Q C015 C01G C01E 0.3(6)
F00J C01E C01G F00L 0.0(6)
C012 C01E C01G F00L 179.9(4)
F00J C01E C01G C015 179.5(4)
C012 C01E C01G C015 -0.6(6)
C01O Si01 C01L C01H 164.2(3)
C01M Si01 C01L C01H -58.8(3)
N00M Si01 C01L C01H 26.2(3)
C01D Si01 C01L C01H -14.9(3)
C01O Si01 C01L C01P 37.1(4)
C01M Si01 C01L C01P 174.1(3)
N00M Si01 C01L C01P -100.9(3)
C01D Si01 C01L C01P -142.0(3)
C01O Si01 C01L C01Q -78.3(3)
C01M Si01 C01L C01Q 58.7(3)
N00M Si01 C01L C01Q 143.7(3)
C01D Si01 C01L C01Q 102.6(3)
C016 C01D C01M Si01 174.3(4)
N00M C01D C01M Si01 -2.9(3)
C01O Si01 C01M C01D -106.2(3)
C01L Si01 C01M C01D 116.3(3)
N00M Si01 C01M C01D 2.1(2)
C00S C00O B01N C00R 132.8(3)
C00N C00O B01N C00R -53.9(4)
C00S C00O B01N C00P 18.0(4)
C00N C00O B01N C00P -168.7(3)
C00S C00O B01N C00W -106.0(3)
C00N C00O B01N C00W 67.3(3)
C00Q C00R B01N C00O -10.6(5)
C012 C00R B01N C00O 173.2(3)
C00Q C00R B01N C00P 110.1(3)
C012 C00R B01N C00P -66.1(3)
C00Q C00R B01N C00W -126.6(3)
C012 C00R B01N C00W 57.3(4)
C017 C00P B01N C00O -127.0(3)
C00X C00P B01N C00O 58.4(4)
C017 C00P B01N C00R 111.0(3)
C00X C00P B01N C00R -63.5(3)
C017 C00P B01N C00W -10.2(5)
C00X C00P B01N C00W 175.2(3)
C00V C00W B01N C00O -111.5(3)
C00T C00W B01N C00O 60.6(3)
C00V C00W B01N C00R 11.0(4)
C00T C00W B01N C00R -176.9(3)
C00V C00W B01N C00P 126.5(3)
C00T C00W B01N C00P -61.3(4)
